data_2238294
loop_
_publ_author_name
'Tiritiris, Ioannis'
'Kantlehner, Willi'

_publ_section_title
;
 2-[4-(Carbazol-9-yl)phenyl]-1,3-diethyl-1,3-diphenylguanidine
;
_journal_coeditor_code ZL2551
_journal_issue 7
_journal_name_full 'Acta Crystallographica Section E'
_journal_page_first o1066
_journal_paper_doi 10.1107/S1600536813014517
_journal_volume 69
_journal_year 2013
_chemical_formula_iupac 'C35 H32 N4'
_chemical_formula_moiety 'C35 H32 N4'
_chemical_formula_sum 'C35 H32 N4'
_chemical_formula_weight 508.65
_chemical_name_systematic
;
2-[4-(Carbazol-9-yl)phenyl]-1,3-diethyl-1,3-diphenylguanidine
;
_space_group_IT_number 19
_symmetry_cell_setting orthorhombic
_symmetry_space_group_name_Hall 'P 2ac 2ab'
_symmetry_space_group_name_H-M 'P 21 21 21'
_atom_sites_solution_hydrogens difmap
_atom_sites_solution_primary direct
_atom_sites_solution_secondary difmap
_audit_creation_method SHELXL97
_cell_angle_alpha 90.00
_cell_angle_beta 90.00
_cell_angle_gamma 90.00
_cell_formula_units_Z 4
_cell_length_a 9.4741(2)
_cell_length_b 15.9500(6)
_cell_length_c 17.9102(8)
_cell_measurement_reflns_used 33481
_cell_measurement_temperature 100(2)
_cell_measurement_theta_max 27.87
_cell_measurement_theta_min 0.41
_cell_volume 2706.44(17)
_computing_cell_refinement 'SCALEPACK (Otwinowski & Minor, 1997)'
_computing_data_collection 'COLLECT (Hooft, 2004)'
_computing_data_reduction 'SCALEPACK (Otwinowski & Minor, 1997)'
_computing_molecular_graphics 'DIAMOND (Brandenburg & Putz, 2005)'
_computing_publication_material 'SHELXL97 (Sheldrick, 2008)'
_computing_structure_refinement 'SHELXL97 (Sheldrick, 2008)'
_computing_structure_solution 'SHELXS97 (Sheldrick, 2008)'
_diffrn_ambient_temperature 100(2)
_diffrn_measured_fraction_theta_full 0.990
_diffrn_measured_fraction_theta_max 0.990
_diffrn_measurement_device_type 'Bruker-Nonius KappaCCD'
_diffrn_measurement_method '\f scans, and \w scans'
_diffrn_radiation_monochromator graphite
_diffrn_radiation_source 'sealed tube'
_diffrn_radiation_type MoK\a
_diffrn_radiation_wavelength 0.71073
_diffrn_reflns_av_R_equivalents 0.0323
_diffrn_reflns_av_sigmaI/netI 0.0433
_diffrn_reflns_limit_h_max 12
_diffrn_reflns_limit_h_min -12
_diffrn_reflns_limit_k_max 20
_diffrn_reflns_limit_k_min -20
_diffrn_reflns_limit_l_max 23
_diffrn_reflns_limit_l_min -23
_diffrn_reflns_number 6390
_diffrn_reflns_theta_full 27.87
_diffrn_reflns_theta_max 27.87
_diffrn_reflns_theta_min 2.75
_diffrn_standards_interval_count 0
_diffrn_standards_interval_time 0
_diffrn_standards_number 0
_exptl_absorpt_coefficient_mu 0.074
_exptl_crystal_colour colorless
_exptl_crystal_density_diffrn 1.248
_exptl_crystal_density_method 'not measured'
_exptl_crystal_description block
_exptl_crystal_F_000 1080
_exptl_crystal_size_max 0.19
_exptl_crystal_size_mid 0.15
_exptl_crystal_size_min 0.12
_refine_diff_density_max 0.181
_refine_diff_density_min -0.197
_refine_ls_extinction_method none
_refine_ls_goodness_of_fit_ref 1.035
_refine_ls_hydrogen_treatment constr
_refine_ls_matrix_type full
_refine_ls_number_parameters 354
_refine_ls_number_reflns 3588
_refine_ls_number_restraints 0
_refine_ls_restrained_S_all 1.035
_refine_ls_R_factor_all 0.0504
_refine_ls_R_factor_gt 0.0384
_refine_ls_shift/su_max 0.000
_refine_ls_shift/su_mean 0.000
_refine_ls_structure_factor_coef Fsqd
_refine_ls_weighting_details 'calc w=1/[\s^2^(Fo^2^)+(0.0341P)^2^+0.8137P] where P=(Fo^2^+2Fc^2^)/3'
_refine_ls_weighting_scheme calc
_refine_ls_wR_factor_gt 0.0809
_refine_ls_wR_factor_ref 0.0857
_reflns_number_gt 3109
_reflns_number_total 3588
_reflns_threshold_expression I>2\s(I)
_cod_data_source_file zl2551.cif
_cod_data_source_block I
_cod_original_cell_volume 2706.45(17)
_cod_database_code 2238294
_cod_database_fobs_code 2238294

loop_
_symmetry_equiv_pos_as_xyz
'x, y, z'
'-x+1/2, -y, z+1/2'
'x+1/2, -y+1/2, -z'
'-x, y+1/2, -z+1/2'

loop_
_atom_site_type_symbol
_atom_site_label
_atom_site_fract_x
_atom_site_fract_y
_atom_site_fract_z
_atom_site_U_iso_or_equiv
_atom_site_adp_type
_atom_site_calc_flag
_atom_site_refinement_flags
_atom_site_occupancy
_atom_site_symmetry_multiplicity
C C1 0.2398(2) 0.01022(12) 0.15167(10) 0.0136(4) Uani d . 1 1
N N1 0.21769(17) 0.08232(11) 0.19605(9) 0.0142(3) Uani d . 1 1
C C2 0.0991(2) 0.07985(13) 0.24863(11) 0.0184(4) Uani d . 1 1
H H2A 0.1373 0.0796 0.3001 0.022 Uiso calc R 1 1
H H2B 0.0474 0.0265 0.2413 0.022 Uiso calc R 1 1
C C3 -0.0054(2) 0.15231(15) 0.24149(13) 0.0234(5) Uani d . 1 1
H H3A 0.0455 0.2057 0.2445 0.035 Uiso calc R 1 1
H H3B -0.0747 0.1492 0.2820 0.035 Uiso calc R 1 1
H H3C -0.0542 0.1486 0.1933 0.035 Uiso calc R 1 1
C C4 0.3269(2) 0.14186(13) 0.20511(11) 0.0150(4) Uani d . 1 1
C C5 0.3325(2) 0.19439(14) 0.26785(12) 0.0217(5) Uani d . 1 1
H H5A 0.2611 0.1910 0.3050 0.026 Uiso calc R 1 1
C C6 0.4426(3) 0.25155(14) 0.27582(13) 0.0253(5) Uani d . 1 1
H H6A 0.4451 0.2872 0.3183 0.030 Uiso calc R 1 1
C C7 0.5483(2) 0.25736(14) 0.22300(13) 0.0249(5) Uani d . 1 1
H H7A 0.6245 0.2953 0.2297 0.030 Uiso calc R 1 1
C C8 0.5414(2) 0.20701(14) 0.16015(12) 0.0213(4) Uani d . 1 1
H H8A 0.6130 0.2111 0.1232 0.026 Uiso calc R 1 1
C C9 0.4312(2) 0.15069(13) 0.15042(11) 0.0180(4) Uani d . 1 1
H H9A 0.4267 0.1178 0.1062 0.022 Uiso calc R 1 1
N N2 0.12723(17) -0.01060(11) 0.10577(9) 0.0155(3) Uani d . 1 1
C C10 0.1179(2) -0.09757(13) 0.07804(11) 0.0169(4) Uani d . 1 1
H H10A 0.2127 -0.1161 0.0616 0.020 Uiso calc R 1 1
H H10B 0.0545 -0.0991 0.0341 0.020 Uiso calc R 1 1
C C11 0.0633(3) -0.15786(14) 0.13647(13) 0.0258(5) Uani d . 1 1
H H11A 0.1243 -0.1556 0.1806 0.039 Uiso calc R 1 1
H H11B 0.0634 -0.2149 0.1162 0.039 Uiso calc R 1 1
H H11C -0.0331 -0.1421 0.1505 0.039 Uiso calc R 1 1
C C12 0.0369(2) 0.05132(13) 0.07409(11) 0.0153(4) Uani d . 1 1
C C13 -0.1054(2) 0.03251(14) 0.06186(11) 0.0173(4) Uani d . 1 1
H H13A -0.1416 -0.0209 0.0755 0.021 Uiso calc R 1 1
C C14 -0.1937(2) 0.09201(14) 0.02976(12) 0.0204(4) Uani d . 1 1
H H14A -0.2902 0.0789 0.0212 0.024 Uiso calc R 1 1
C C15 -0.1423(2) 0.17052(14) 0.01001(12) 0.0224(5) Uani d . 1 1
H H15A -0.2031 0.2110 -0.0118 0.027 Uiso calc R 1 1
C C16 -0.0017(2) 0.18903(14) 0.02245(12) 0.0203(4) Uani d . 1 1
H H16A 0.0338 0.2428 0.0094 0.024 Uiso calc R 1 1
C C17 0.0877(2) 0.13042(13) 0.05360(11) 0.0171(4) Uani d . 1 1
H H17A 0.1843 0.1438 0.0612 0.020 Uiso calc R 1 1
N N3 0.34992(17) -0.03696(11) 0.15142(9) 0.0156(3) Uani d . 1 1
C C18 0.4536(2) -0.02744(12) 0.20755(11) 0.0151(4) Uani d . 1 1
C C19 0.4217(2) -0.02753(13) 0.28357(11) 0.0167(4) Uani d . 1 1
H H19A 0.3265 -0.0337 0.2994 0.020 Uiso calc R 1 1
C C20 0.5281(2) -0.01872(13) 0.33636(11) 0.0179(4) Uani d . 1 1
H H20A 0.5060 -0.0200 0.3881 0.021 Uiso calc R 1 1
C C21 0.6666(2) -0.00799(13) 0.31334(11) 0.0167(4) Uani d . 1 1
C C22 0.7001(2) -0.01022(14) 0.23777(12) 0.0182(4) Uani d . 1 1
H H22A 0.7953 -0.0039 0.2221 0.022 Uiso calc R 1 1
C C23 0.5944(2) -0.02163(13) 0.18542(11) 0.0166(4) Uani d . 1 1
H H23A 0.6180 -0.0255 0.1340 0.020 Uiso calc R 1 1
N N4 0.77493(17) 0.00757(11) 0.36707(9) 0.0176(4) Uani d . 1 1
C C24 0.7771(2) 0.07533(13) 0.41611(11) 0.0157(4) Uani d . 1 1
C C25 0.6772(2) 0.13854(13) 0.42557(12) 0.0186(4) Uani d . 1 1
H H25A 0.5941 0.1408 0.3959 0.022 Uiso calc R 1 1
C C26 0.7044(2) 0.19800(14) 0.48025(12) 0.0209(4) Uani d . 1 1
H H26A 0.6380 0.2417 0.4884 0.025 Uiso calc R 1 1
C C27 0.8272(2) 0.19524(14) 0.52382(12) 0.0214(4) Uani d . 1 1
H H27A 0.8420 0.2367 0.5611 0.026 Uiso calc R 1 1
C C28 0.9275(2) 0.13299(13) 0.51332(11) 0.0178(4) Uani d . 1 1
H H28A 1.0107 0.1314 0.5429 0.021 Uiso calc R 1 1
C C29 0.9032(2) 0.07256(13) 0.45807(11) 0.0156(4) Uani d . 1 1
C C30 0.9823(2) 0.00075(13) 0.43164(10) 0.0160(4) Uani d . 1 1
C C31 1.1140(2) -0.03379(14) 0.44977(11) 0.0184(4) Uani d . 1 1
H H31A 1.1717 -0.0087 0.4870 0.022 Uiso calc R 1 1
C C32 1.1585(2) -0.10510(14) 0.41248(11) 0.0199(4) Uani d . 1 1
H H32A 1.2481 -0.1286 0.4238 0.024 Uiso calc R 1 1
C C33 1.0730(2) -0.14313(14) 0.35808(12) 0.0207(4) Uani d . 1 1
H H33A 1.1058 -0.1922 0.3335 0.025 Uiso calc R 1 1
C C34 0.9419(2) -0.11072(14) 0.33932(12) 0.0193(4) Uani d . 1 1
H H34A 0.8836 -0.1371 0.3031 0.023 Uiso calc R 1 1
C C35 0.8993(2) -0.03802(13) 0.37572(11) 0.0163(4) Uani d . 1 1

loop_
_atom_site_aniso_label
_atom_site_aniso_U_11
_atom_site_aniso_U_22
_atom_site_aniso_U_33
_atom_site_aniso_U_12
_atom_site_aniso_U_13
_atom_site_aniso_U_23
C1 0.0166(9) 0.0133(9) 0.0109(9) -0.0038(8) -0.0003(7) 0.0004(7)
N1 0.0142(7) 0.0138(8) 0.0145(8) -0.0010(7) 0.0013(6) -0.0017(7)
C2 0.0200(10) 0.0172(10) 0.0181(10) -0.0022(9) 0.0046(8) -0.0023(8)
C3 0.0228(10) 0.0241(11) 0.0232(11) 0.0019(10) 0.0055(9) -0.0027(9)
C4 0.0166(9) 0.0119(9) 0.0164(9) -0.0013(8) -0.0028(8) 0.0014(8)
C5 0.0262(11) 0.0202(11) 0.0187(10) -0.0018(9) 0.0038(9) -0.0031(9)
C6 0.0351(12) 0.0180(11) 0.0228(11) -0.0051(10) -0.0002(10) -0.0074(9)
C7 0.0257(11) 0.0172(11) 0.0318(12) -0.0080(9) -0.0016(10) 0.0001(9)
C8 0.0211(10) 0.0191(11) 0.0237(11) -0.0038(9) 0.0030(9) 0.0031(9)
C9 0.0215(10) 0.0154(10) 0.0170(9) -0.0017(8) -0.0009(8) 0.0008(8)
N2 0.0152(8) 0.0144(8) 0.0169(8) -0.0002(7) -0.0041(7) -0.0019(7)
C10 0.0183(10) 0.0159(10) 0.0166(9) -0.0014(8) -0.0028(8) -0.0044(8)
C11 0.0358(13) 0.0187(11) 0.0228(11) -0.0047(10) -0.0012(10) -0.0020(9)
C12 0.0163(9) 0.0175(10) 0.0120(9) 0.0016(8) 0.0008(8) -0.0031(8)
C13 0.0168(10) 0.0184(10) 0.0167(9) -0.0014(8) -0.0008(8) -0.0023(8)
C14 0.0155(10) 0.0263(11) 0.0193(10) 0.0013(8) -0.0024(8) -0.0049(9)
C15 0.0223(10) 0.0233(11) 0.0215(10) 0.0077(9) -0.0024(9) 0.0026(9)
C16 0.0224(10) 0.0201(11) 0.0185(10) 0.0001(9) 0.0015(8) 0.0037(9)
C17 0.0146(9) 0.0228(11) 0.0138(9) -0.0021(8) 0.0013(8) 0.0002(8)
N3 0.0143(8) 0.0153(8) 0.0172(8) -0.0003(7) -0.0031(7) -0.0016(7)
C18 0.0159(9) 0.0112(9) 0.0182(10) 0.0008(8) -0.0043(8) -0.0005(8)
C19 0.0139(9) 0.0170(10) 0.0193(9) -0.0014(8) 0.0017(8) 0.0015(8)
C20 0.0193(10) 0.0203(11) 0.0141(9) -0.0005(8) -0.0004(8) 0.0023(8)
C21 0.0184(10) 0.0169(10) 0.0149(9) -0.0010(8) -0.0057(8) 0.0008(8)
C22 0.0138(9) 0.0203(11) 0.0204(10) -0.0011(8) 0.0013(8) 0.0004(9)
C23 0.0189(10) 0.0170(10) 0.0140(9) -0.0001(8) 0.0007(8) -0.0017(8)
N4 0.0163(8) 0.0202(9) 0.0163(8) 0.0012(7) -0.0035(7) -0.0017(7)
C24 0.0175(9) 0.0178(10) 0.0118(9) -0.0032(8) 0.0001(8) 0.0026(8)
C25 0.0178(10) 0.0194(10) 0.0186(10) -0.0001(8) -0.0008(8) 0.0037(8)
C26 0.0216(10) 0.0175(10) 0.0236(11) 0.0033(9) 0.0002(9) 0.0023(9)
C27 0.0284(11) 0.0160(10) 0.0197(10) -0.0023(9) -0.0013(9) -0.0020(9)
C28 0.0202(10) 0.0188(10) 0.0143(9) -0.0036(8) -0.0016(8) 0.0023(8)
C29 0.0171(9) 0.0156(10) 0.0141(9) -0.0033(8) -0.0011(8) 0.0053(8)
C30 0.0184(9) 0.0167(10) 0.0129(9) -0.0029(8) -0.0002(8) 0.0029(8)
C31 0.0192(10) 0.0207(10) 0.0154(9) -0.0033(9) -0.0020(8) 0.0031(8)
C32 0.0177(10) 0.0233(11) 0.0186(10) 0.0016(9) -0.0016(8) 0.0051(9)
C33 0.0232(10) 0.0208(10) 0.0180(10) 0.0014(9) 0.0013(8) 0.0022(9)
C34 0.0210(10) 0.0210(10) 0.0158(9) -0.0023(9) -0.0017(8) -0.0017(8)
C35 0.0160(9) 0.0182(10) 0.0148(9) -0.0015(8) 0.0003(8) 0.0048(8)

loop_
_atom_type_symbol
_atom_type_description
_atom_type_scat_dispersion_real
_atom_type_scat_dispersion_imag
_atom_type_scat_source
N N 0.0061 0.0033 'International Tables Vol C Tables 4.2.6.8 and 6.1.1.4'
C C 0.0033 0.0016 'International Tables Vol C Tables 4.2.6.8 and 6.1.1.4'
H H 0.0000 0.0000 'International Tables Vol C Tables 4.2.6.8 and 6.1.1.4'

loop_
_geom_angle_atom_site_label_1
_geom_angle_atom_site_label_2
_geom_angle_atom_site_label_3
_geom_angle
N3 C1 N2 118.78(17)
N3 C1 N1 126.72(17)
N2 C1 N1 114.48(17)
C4 N1 C1 120.18(16)
C4 N1 C2 120.33(16)
C1 N1 C2 116.92(16)
N1 C2 C3 115.00(17)
N1 C2 H2A 108.5
C3 C2 H2A 108.5
N1 C2 H2B 108.5
C3 C2 H2B 108.5
H2A C2 H2B 107.5
C2 C3 H3A 109.5
C2 C3 H3B 109.5
H3A C3 H3B 109.5
C2 C3 H3C 109.5
H3A C3 H3C 109.5
H3B C3 H3C 109.5
C9 C4 C5 118.28(19)
C9 C4 N1 120.29(18)
C5 C4 N1 121.42(18)
C6 C5 C4 120.1(2)
C6 C5 H5A 119.9
C4 C5 H5A 119.9
C7 C6 C5 121.1(2)
C7 C6 H6A 119.4
C5 C6 H6A 119.4
C6 C7 C8 119.0(2)
C6 C7 H7A 120.5
C8 C7 H7A 120.5
C7 C8 C9 120.9(2)
C7 C8 H8A 119.6
C9 C8 H8A 119.6
C8 C9 C4 120.58(19)
C8 C9 H9A 119.7
C4 C9 H9A 119.7
C1 N2 C12 122.14(17)
C1 N2 C10 118.07(16)
C12 N2 C10 118.78(15)
N2 C10 C11 112.65(16)
N2 C10 H10A 109.1
C11 C10 H10A 109.1
N2 C10 H10B 109.1
C11 C10 H10B 109.1
H10A C10 H10B 107.8
C10 C11 H11A 109.5
C10 C11 H11B 109.5
H11A C11 H11B 109.5
C10 C11 H11C 109.5
H11A C11 H11C 109.5
H11B C11 H11C 109.5
C13 C12 C17 118.94(19)
C13 C12 N2 119.52(19)
C17 C12 N2 121.52(18)
C14 C13 C12 119.9(2)
C14 C13 H13A 120.0
C12 C13 H13A 120.0
C15 C14 C13 120.6(2)
C15 C14 H14A 119.7
C13 C14 H14A 119.7
C16 C15 C14 119.3(2)
C16 C15 H15A 120.3
C14 C15 H15A 120.3
C17 C16 C15 120.8(2)
C17 C16 H16A 119.6
C15 C16 H16A 119.6
C16 C17 C12 120.40(19)
C16 C17 H17A 119.8
C12 C17 H17A 119.8
C1 N3 C18 119.89(17)
C23 C18 C19 119.02(18)
C23 C18 N3 118.02(17)
C19 C18 N3 122.89(18)
C20 C19 C18 120.42(18)
C20 C19 H19A 119.8
C18 C19 H19A 119.8
C21 C20 C19 119.81(18)
C21 C20 H20A 120.1
C19 C20 H20A 120.1
C20 C21 C22 120.16(18)
C20 C21 N4 120.08(18)
C22 C21 N4 119.74(18)
C23 C22 C21 119.88(19)
C23 C22 H22A 120.1
C21 C22 H22A 120.1
C22 C23 C18 120.53(18)
C22 C23 H23A 119.7
C18 C23 H23A 119.7
C24 N4 C35 108.82(16)
C24 N4 C21 124.74(17)
C35 N4 C21 126.29(17)
N4 C24 C25 128.93(18)
N4 C24 C29 108.87(17)
C25 C24 C29 122.20(19)
C26 C25 C24 117.01(19)
C26 C25 H25A 121.5
C24 C25 H25A 121.5
C25 C26 C27 121.7(2)
C25 C26 H26A 119.1
C27 C26 H26A 119.1
C28 C27 C26 121.1(2)
C28 C27 H27A 119.5
C26 C27 H27A 119.5
C27 C28 C29 118.40(19)
C27 C28 H28A 120.8
C29 C28 H28A 120.8
C28 C29 C24 119.58(19)
C28 C29 C30 133.63(19)
C24 C29 C30 106.79(17)
C31 C30 C35 119.12(19)
C31 C30 C29 134.08(19)
C35 C30 C29 106.80(17)
C32 C31 C30 118.81(19)
C32 C31 H31A 120.6
C30 C31 H31A 120.6
C31 C32 C33 120.9(2)
C31 C32 H32A 119.5
C33 C32 H32A 119.5
C34 C33 C32 121.6(2)
C34 C33 H33A 119.2
C32 C33 H33A 119.2
C33 C34 C35 117.2(2)
C33 C34 H34A 121.4
C35 C34 H34A 121.4
C34 C35 N4 128.95(19)
C34 C35 C30 122.34(19)
N4 C35 C30 108.70(18)

loop_
_geom_bond_atom_site_label_1
_geom_bond_atom_site_label_2
_geom_bond_distance
C1 N3 1.286(3)
C1 N2 1.387(2)
C1 N1 1.414(2)
N1 C4 1.413(2)
N1 C2 1.466(2)
C2 C3 1.527(3)
C2 H2A 0.9900
C2 H2B 0.9900
C3 H3A 0.9800
C3 H3B 0.9800
C3 H3C 0.9800
C4 C9 1.399(3)
C4 C5 1.403(3)
C5 C6 1.393(3)
C5 H5A 0.9500
C6 C7 1.380(3)
C6 H6A 0.9500
C7 C8 1.384(3)
C7 H7A 0.9500
C8 C9 1.388(3)
C8 H8A 0.9500
C9 H9A 0.9500
N2 C12 1.425(3)
N2 C10 1.476(3)
C10 C11 1.512(3)
C10 H10A 0.9900
C10 H10B 0.9900
C11 H11A 0.9800
C11 H11B 0.9800
C11 H11C 0.9800
C12 C13 1.398(3)
C12 C17 1.399(3)
C13 C14 1.390(3)
C13 H13A 0.9500
C14 C15 1.389(3)
C14 H14A 0.9500
C15 C16 1.382(3)
C15 H15A 0.9500
C16 C17 1.379(3)
C16 H16A 0.9500
C17 H17A 0.9500
N3 C18 1.414(2)
C18 C23 1.395(3)
C18 C19 1.395(3)
C19 C20 1.390(3)
C19 H19A 0.9500
C20 C21 1.386(3)
C20 H20A 0.9500
C21 C22 1.391(3)
C21 N4 1.429(3)
C22 C23 1.383(3)
C22 H22A 0.9500
C23 H23A 0.9500
N4 C24 1.393(3)
N4 C35 1.393(3)
C24 C25 1.393(3)
C24 C29 1.412(3)
C25 C26 1.388(3)
C25 H25A 0.9500
C26 C27 1.402(3)
C26 H26A 0.9500
C27 C28 1.387(3)
C27 H27A 0.9500
C28 C29 1.400(3)
C28 H28A 0.9500
C29 C30 1.448(3)
C30 C31 1.402(3)
C30 C35 1.416(3)
C31 C32 1.385(3)
C31 H31A 0.9500
C32 C33 1.405(3)
C32 H32A 0.9500
C33 C34 1.387(3)
C33 H33A 0.9500
C34 C35 1.390(3)
C34 H34A 0.9500

loop_
_geom_hbond_atom_site_label_D
_geom_hbond_atom_site_label_H
_geom_hbond_atom_site_label_A
_geom_hbond_site_symmetry_A
_geom_hbond_distance_DH
_geom_hbond_distance_HA
_geom_hbond_distance_DA
_geom_hbond_angle_DHA
_geom_hbond_publ_flag
C28 H28A N3 2_655 0.95 2.79 3.593(3) 142.7 y

loop_
_geom_torsion_atom_site_label_1
_geom_torsion_atom_site_label_2
_geom_torsion_atom_site_label_3
_geom_torsion_atom_site_label_4
_geom_torsion
N3 C1 N1 C4 43.7(3)
N2 C1 N1 C4 -137.85(19)
N3 C1 N1 C2 -118.2(2)
N2 C1 N1 C2 60.3(2)
C4 N1 C2 C3 72.3(2)
C1 N1 C2 C3 -125.84(19)
C1 N1 C4 C9 26.1(3)
C2 N1 C4 C9 -172.63(18)
C1 N1 C4 C5 -155.02(19)
C2 N1 C4 C5 6.2(3)
C9 C4 C5 C6 -2.1(3)
N1 C4 C5 C6 179.0(2)
C4 C5 C6 C7 -0.5(3)
C5 C6 C7 C8 2.0(3)
C6 C7 C8 C9 -0.8(3)
C7 C8 C9 C4 -1.9(3)
C5 C4 C9 C8 3.3(3)
N1 C4 C9 C8 -177.79(18)
N3 C1 N2 C12 -148.86(18)
N1 C1 N2 C12 32.6(3)
N3 C1 N2 C10 19.5(3)
N1 C1 N2 C10 -159.04(16)
C1 N2 C10 C11 77.5(2)
C12 N2 C10 C11 -113.7(2)
C1 N2 C12 C13 -147.79(19)
C10 N2 C12 C13 43.9(3)
C1 N2 C12 C17 33.3(3)
C10 N2 C12 C17 -134.96(19)
C17 C12 C13 C14 0.1(3)
N2 C12 C13 C14 -178.86(18)
C12 C13 C14 C15 -0.4(3)
C13 C14 C15 C16 0.1(3)
C14 C15 C16 C17 0.5(3)
C15 C16 C17 C12 -0.8(3)
C13 C12 C17 C16 0.6(3)
N2 C12 C17 C16 179.45(18)
N2 C1 N3 C18 -167.41(17)
N1 C1 N3 C18 10.9(3)
C1 N3 C18 C23 -131.2(2)
C1 N3 C18 C19 51.9(3)
C23 C18 C19 C20 2.5(3)
N3 C18 C19 C20 179.39(19)
C18 C19 C20 C21 1.4(3)
C19 C20 C21 C22 -3.2(3)
C19 C20 C21 N4 175.17(19)
C20 C21 C22 C23 1.2(3)
N4 C21 C22 C23 -177.19(19)
C21 C22 C23 C18 2.7(3)
C19 C18 C23 C22 -4.5(3)
N3 C18 C23 C22 178.43(19)
C20 C21 N4 C24 -59.2(3)
C22 C21 N4 C24 119.2(2)
C20 C21 N4 C35 125.6(2)
C22 C21 N4 C35 -56.0(3)
C35 N4 C24 C25 178.3(2)
C21 N4 C24 C25 2.4(3)
C35 N4 C24 C29 -1.2(2)
C21 N4 C24 C29 -177.03(18)
N4 C24 C25 C26 178.5(2)
C29 C24 C25 C26 -2.1(3)
C24 C25 C26 C27 0.5(3)
C25 C26 C27 C28 0.6(3)
C26 C27 C28 C29 -0.1(3)
C27 C28 C29 C24 -1.5(3)
C27 C28 C29 C30 179.5(2)
N4 C24 C29 C28 -177.84(18)
C25 C24 C29 C28 2.7(3)
N4 C24 C29 C30 1.4(2)
C25 C24 C29 C30 -178.07(18)
C28 C29 C30 C31 -2.2(4)
C24 C29 C30 C31 178.7(2)
C28 C29 C30 C35 178.0(2)
C24 C29 C30 C35 -1.2(2)
C35 C30 C31 C32 -0.3(3)
C29 C30 C31 C32 179.9(2)
C30 C31 C32 C33 -0.8(3)
C31 C32 C33 C34 0.4(3)
C32 C33 C34 C35 1.1(3)
C33 C34 C35 N4 179.31(19)
C33 C34 C35 C30 -2.2(3)
C24 N4 C35 C34 179.1(2)
C21 N4 C35 C34 -5.1(3)
C24 N4 C35 C30 0.4(2)
C21 N4 C35 C30 176.20(18)
C31 C30 C35 C34 1.8(3)
C29 C30 C35 C34 -178.30(18)
C31 C30 C35 N4 -179.41(17)
C29 C30 C35 N4 0.5(2)
